data_1572113
loop_
_publ_author_name
'Minko, Yury'
'Fetrow, Taylor V.'
'Sharma, Shikha'
'Cashman, Brenna K.'
'Tondreau, Aaron M.'

_publ_section_title
;
 Flexible interactions of the rare-earth elements Y, La, and Lu with
 phosphorus in metallacyclohexane rings.
;
_journal_issue 30
_journal_name_full 'Chemical science'
_journal_page_first 12138
_journal_page_last 12147
_journal_paper_doi 10.1039/d4sc02077d
_journal_volume 15
_journal_year 2024
_chemical_formula_moiety 'C43 H62 N2 O P Y, C4 H8 O'
_chemical_formula_sum 'C47 H70 N2 O2 P Y'
_chemical_formula_weight 814.93
_chemical_properties_physical Air-sensitive,Moisture-sensitive
_space_group_crystal_system monoclinic
_space_group_IT_number 14
_space_group_name_Hall '-P 2ybc'
_space_group_name_H-M_alt 'P 1 21/c 1'
_atom_sites_solution_hydrogens geom
_audit_creation_date 2022-01-03
_audit_creation_method
;
Olex2 1.2
(compiled Apr  3 2018 11:26:26 for OlexSys, GUI svn.r5486)
;
_audit_update_record
;
2024-01-24 deposited with the CCDC.	2024-06-20 downloaded from the CCDC.
;
_cell_angle_alpha 90
_cell_angle_beta 99.158(4)
_cell_angle_gamma 90
_cell_formula_units_Z 4
_cell_length_a 10.0823(13)
_cell_length_b 28.934(4)
_cell_length_c 15.635(2)
_cell_measurement_reflns_used 9921
_cell_measurement_temperature 100(2)
_cell_measurement_theta_max 28.30
_cell_measurement_theta_min 2.16
_cell_volume 4502.9(10)
_computing_cell_refinement 'SAINT V8.38A (?, 2016)'
_computing_data_reduction 'SAINT V8.38A (?, 2016)'
_computing_molecular_graphics 'Olex2 (Dolomanov et al., 2009)'
_computing_publication_material 'Olex2 (Dolomanov et al., 2009)'
_computing_structure_refinement 'ShelXL (Sheldrick, 2015)'
_computing_structure_solution 'SHELXT 2014/5 (Sheldrick, 2014)'
_diffrn_ambient_temperature 100.0
_diffrn_measured_fraction_theta_full 0.999
_diffrn_measured_fraction_theta_max 0.998
_diffrn_measurement_device_type 'Bruker APEX-II CCD'
_diffrn_measurement_method '\f and \w scans'
_diffrn_radiation_type MoK\a
_diffrn_radiation_wavelength 0.71073
_diffrn_reflns_av_R_equivalents 0.0650
_diffrn_reflns_av_unetI/netI 0.0637
_diffrn_reflns_Laue_measured_fraction_full 0.999
_diffrn_reflns_Laue_measured_fraction_max 0.998
_diffrn_reflns_limit_h_max 13
_diffrn_reflns_limit_h_min -13
_diffrn_reflns_limit_k_max 35
_diffrn_reflns_limit_k_min -38
_diffrn_reflns_limit_l_max 20
_diffrn_reflns_limit_l_min -20
_diffrn_reflns_number 38274
_diffrn_reflns_point_group_measured_fraction_full 0.999
_diffrn_reflns_point_group_measured_fraction_max 0.998
_diffrn_reflns_theta_full 25.242
_diffrn_reflns_theta_max 28.296
_diffrn_reflns_theta_min 2.164
_diffrn_standards_number 0
_exptl_absorpt_coefficient_mu 1.368
_exptl_absorpt_correction_T_max 0.7457
_exptl_absorpt_correction_T_min 0.6273
_exptl_absorpt_correction_type multi-scan
_exptl_absorpt_process_details
;
SADABS-2016/2 (Bruker,2016) was used for absorption correction.
wR2(int) was 0.1510 before and 0.0700 after correction.
The Ratio of minimum to maximum transmission is 0.8412.
The \l/2 correction factor is Not present.
;
_exptl_crystal_colour 'clear colourless'
_exptl_crystal_colour_lustre clear
_exptl_crystal_colour_primary colourless
_exptl_crystal_density_diffrn 1.202
_exptl_crystal_description block
_exptl_crystal_F_000 1744
_exptl_crystal_size_max 0.38
_exptl_crystal_size_mid 0.24
_exptl_crystal_size_min 0.032
_refine_diff_density_max 0.834
_refine_diff_density_min -0.506
_refine_diff_density_rms 0.086
_refine_ls_extinction_method none
_refine_ls_goodness_of_fit_ref 1.046
_refine_ls_hydrogen_treatment constr
_refine_ls_matrix_type full
_refine_ls_number_parameters 491
_refine_ls_number_reflns 11171
_refine_ls_number_restraints 0
_refine_ls_restrained_S_all 1.046
_refine_ls_R_factor_all 0.0608
_refine_ls_R_factor_gt 0.0428
_refine_ls_shift/su_max 0.003
_refine_ls_shift/su_mean 0.000
_refine_ls_structure_factor_coef Fsqd
_refine_ls_weighting_details 'w=1/[\s^2^(Fo^2^)+(0.0526P)^2^+1.1172P] where P=(Fo^2^+2Fc^2^)/3'
_refine_ls_weighting_scheme calc
_refine_ls_wR_factor_gt 0.1043
_refine_ls_wR_factor_ref 0.1109
_reflns_Friedel_coverage 0.000
_reflns_number_gt 8799
_reflns_number_total 11171
_reflns_threshold_expression 'I > 2\s(I)'
_cod_data_source_file d4sc02077d2.cif
_cod_data_source_block BiAmpYInd
_cod_depositor_comments 'Adding full bibliography for 1572109--1572117.cif.'
_cod_original_cell_volume 4503.1(10)
_cod_database_code 1572113
_shelx_shelxl_version_number 2018/3
_shelx_space_group_comment
;
The symmetry employed for this shelxl refinement is uniquely defined
by the following loop, which should always be used as a source of
symmetry information in preference to the above space-group names.
They are only intended as comments.
;
_shelx_estimated_absorpt_t_max 0.958
_shelx_estimated_absorpt_t_min 0.624
_olex2_refinement_description
;
1. Fixed Uiso
 At 1.2 times of:
  All C(H) groups, All C(H,H) groups
 At 1.5 times of:
  All C(H,H,H) groups
2.a Ternary CH refined with riding coordinates:
 C28(H28), C31(H31)
2.b Secondary CH2 refined with riding coordinates:
 C1(H1A,H1B), C2(H2A,H2B), C40(H40A,H40B), C41(H41A,H41B), C42(H42A,H42B),
 C43(H43A,H43B), C46(H46A,H46B), C45(H45A,H45B), C44(H44A,H44B), C47(H47A,H47B)
2.c Aromatic/amide H refined with riding coordinates:
 C23(H23), C36(H36), C35(H35), C20(H20), C18(H18), C16(H16), C12(H12),
 C10(H10), C8(H8)
2.d Idealised Me refined as rotating group:
 C29(H29A,H29B,H29C), C30(H30A,H30B,H30C), C38(H38A,H38B,H38C), C39(H39A,H39B,
 H39C), C33(H33A,H33B,H33C), C32(H32A,H32B,H32C), C22(H22A,H22B,H22C), C21(H21A,
 H21B,H21C), C4(H4A,H4B,H4C), C5(H5A,H5B,H5C), C6(H6A,H6B,H6C), C14(H14A,H14B,
 H14C), C13(H13A,H13B,H13C)
;
_olex2_submission_special_instructions 'No special instructions were received'

loop_
_space_group_symop_operation_xyz
'x, y, z'
'-x, y+1/2, -z+1/2'
'-x, -y, -z'
'x, -y-1/2, z-1/2'

loop_
_atom_site_label
_atom_site_type_symbol
_atom_site_fract_x
_atom_site_fract_y
_atom_site_fract_z
_atom_site_U_iso_or_equiv
_atom_site_adp_type
_atom_site_occupancy
_atom_site_site_symmetry_order
_atom_site_calc_flag
_atom_site_refinement_flags_posn
_atom_site_refinement_flags_adp
_atom_site_refinement_flags_occupancy
_atom_site_disorder_assembly
_atom_site_disorder_group
Y1 Y 0.23073(2) 0.62088(2) 0.24959(2) 0.01288(6) Uani 1 1 d . . . . .
P1 P -0.02032(5) 0.58004(2) 0.17085(4) 0.01669(12) Uani 1 1 d . . . . .
O1 O 0.27350(15) 0.67481(5) 0.36027(9) 0.0185(3) Uani 1 1 d . . . . .
O2 O 0.7999(3) 0.76972(8) 0.34508(19) 0.0659(7) Uani 1 1 d . . . . .
N0AA N 0.06541(18) 0.66668(6) 0.18012(12) 0.0171(4) Uani 1 1 d . . . . .
N2 N 0.10496(18) 0.58226(6) 0.33141(11) 0.0167(4) Uani 1 1 d . . . . .
C27 C 0.3959(2) 0.55308(7) 0.21443(13) 0.0139(4) Uani 1 1 d . . . . .
C23 C 0.3364(2) 0.57153(7) 0.13397(13) 0.0140(4) Uani 1 1 d . . . . .
H23 H 0.275291 0.555118 0.092252 0.017 Uiso 1 1 calc R . . . .
C24 C 0.3786(2) 0.61732(7) 0.12299(13) 0.0145(4) Uani 1 1 d . . . . .
C28 C 0.3410(2) 0.64505(8) 0.03972(14) 0.0192(4) Uani 1 1 d . . . . .
H28 H 0.342639 0.678573 0.055411 0.023 Uiso 1 1 calc R . . . .
C29 C 0.2009(2) 0.63361(8) -0.00819(15) 0.0226(5) Uani 1 1 d . . . . .
H29A H 0.197306 0.600961 -0.025093 0.034 Uiso 1 1 calc GR . . . .
H29B H 0.181118 0.652955 -0.060101 0.034 Uiso 1 1 calc GR . . . .
H29C H 0.134394 0.639560 0.029849 0.034 Uiso 1 1 calc GR . . . .
C30 C 0.4444(3) 0.63722(10) -0.02086(16) 0.0325(6) Uani 1 1 d . . . . .
H30A H 0.443232 0.604647 -0.038169 0.049 Uiso 1 1 calc GR . . . .
H30B H 0.534124 0.645341 0.009328 0.049 Uiso 1 1 calc GR . . . .
H30C H 0.421967 0.656651 -0.072467 0.049 Uiso 1 1 calc GR . . . .
C25 C 0.4725(2) 0.62848(7) 0.19883(13) 0.0141(4) Uani 1 1 d . . . . .
C26 C 0.4839(2) 0.58814(7) 0.25635(14) 0.0144(4) Uani 1 1 d . . . . .
C37 C 0.5796(2) 0.58805(7) 0.33498(14) 0.0166(4) Uani 1 1 d . . . . .
C36 C 0.6584(2) 0.62662(7) 0.35259(15) 0.0199(5) Uani 1 1 d . . . . .
H36 H 0.722891 0.627125 0.404012 0.024 Uiso 1 1 calc R . . . .
C35 C 0.6478(2) 0.66566(7) 0.29741(15) 0.0209(5) Uani 1 1 d . . . . .
H35 H 0.705810 0.691209 0.313006 0.025 Uiso 1 1 calc R . . . .
C34 C 0.5571(2) 0.66802(7) 0.22240(14) 0.0170(4) Uani 1 1 d . . . . .
C38 C 0.5529(2) 0.71053(8) 0.16666(16) 0.0247(5) Uani 1 1 d . . . . .
H38A H 0.617024 0.733374 0.195052 0.037 Uiso 1 1 calc GR . . . .
H38B H 0.462155 0.723660 0.158361 0.037 Uiso 1 1 calc GR . . . .
H38C H 0.576782 0.702266 0.110263 0.037 Uiso 1 1 calc GR . . . .
C39 C 0.6026(2) 0.54679(8) 0.39452(14) 0.0217(5) Uani 1 1 d . . . . .
H39A H 0.635871 0.520842 0.363661 0.033 Uiso 1 1 calc GR . . . .
H39B H 0.517863 0.538058 0.413333 0.033 Uiso 1 1 calc GR . . . .
H39C H 0.669039 0.554670 0.445241 0.033 Uiso 1 1 calc GR . . . .
C31 C 0.3845(2) 0.50280(7) 0.24001(14) 0.0166(4) Uani 1 1 d . . . . .
H31 H 0.418815 0.500089 0.303440 0.020 Uiso 1 1 calc R . . . .
C33 C 0.4742(2) 0.47293(7) 0.19152(16) 0.0240(5) Uani 1 1 d . . . . .
H33A H 0.447330 0.477055 0.128947 0.036 Uiso 1 1 calc GR . . . .
H33B H 0.464357 0.440352 0.206493 0.036 Uiso 1 1 calc GR . . . .
H33C H 0.568172 0.482305 0.208158 0.036 Uiso 1 1 calc GR . . . .
C32 C 0.2404(2) 0.48487(8) 0.22381(16) 0.0222(5) Uani 1 1 d . . . . .
H32A H 0.185481 0.502998 0.257934 0.033 Uiso 1 1 calc GR . . . .
H32B H 0.239299 0.452315 0.240978 0.033 Uiso 1 1 calc GR . . . .
H32C H 0.203836 0.487780 0.162112 0.033 Uiso 1 1 calc GR . . . .
C1 C -0.0595(2) 0.64186(7) 0.14939(15) 0.0199(5) Uani 1 1 d . . . . .
H1A H -0.088621 0.647243 0.086685 0.024 Uiso 1 1 calc R . . . .
H1B H -0.131812 0.652141 0.181042 0.024 Uiso 1 1 calc R . . . .
C2 C -0.0321(2) 0.57338(8) 0.28742(14) 0.0195(4) Uani 1 1 d . . . . .
H2A H -0.095945 0.595984 0.305496 0.023 Uiso 1 1 calc R . . . .
H2B H -0.061392 0.541785 0.299950 0.023 Uiso 1 1 calc R . . . .
C15 C 0.1301(2) 0.57616(7) 0.41988(14) 0.0167(4) Uani 1 1 d . . . . .
C20 C 0.2640(2) 0.58081(7) 0.46209(14) 0.0189(4) Uani 1 1 d . . . . .
H20 H 0.332356 0.586185 0.427852 0.023 Uiso 1 1 calc R . . . .
C19 C 0.3002(2) 0.57790(7) 0.55095(14) 0.0212(5) Uani 1 1 d . . . . .
C22 C 0.4447(3) 0.58460(8) 0.59159(16) 0.0285(5) Uani 1 1 d . . . . .
H22A H 0.495392 0.556263 0.585019 0.043 Uiso 1 1 calc GR . . . .
H22B H 0.449343 0.591643 0.653301 0.043 Uiso 1 1 calc GR . . . .
H22C H 0.483450 0.610252 0.562893 0.043 Uiso 1 1 calc GR . . . .
C18 C 0.2005(3) 0.56871(7) 0.60126(15) 0.0245(5) Uani 1 1 d . . . . .
H18 H 0.223735 0.566298 0.662410 0.029 Uiso 1 1 calc R . . . .
C17 C 0.0674(3) 0.56305(7) 0.56237(15) 0.0234(5) Uani 1 1 d . . . . .
C21 C -0.0410(3) 0.55366(9) 0.61626(17) 0.0311(6) Uani 1 1 d . . . . .
H21A H -0.107727 0.578544 0.607621 0.047 Uiso 1 1 calc GR . . . .
H21B H -0.001049 0.552174 0.677583 0.047 Uiso 1 1 calc GR . . . .
H21C H -0.084690 0.524150 0.598633 0.047 Uiso 1 1 calc GR . . . .
C16 C 0.0330(2) 0.56665(7) 0.47296(15) 0.0196(4) Uani 1 1 d . . . . .
H16 H -0.058058 0.562598 0.447070 0.024 Uiso 1 1 calc R . . . .
C3 C -0.1627(2) 0.54755(8) 0.10830(15) 0.0226(5) Uani 1 1 d . . . . .
C4 C -0.1545(3) 0.55310(11) 0.01239(17) 0.0430(7) Uani 1 1 d . . . . .
H4A H -0.227136 0.535472 -0.022041 0.064 Uiso 1 1 calc GR . . . .
H4B H -0.067672 0.541541 0.000967 0.064 Uiso 1 1 calc GR . . . .
H4C H -0.163529 0.585849 -0.003449 0.064 Uiso 1 1 calc GR . . . .
C5 C -0.2960(2) 0.56560(9) 0.12852(18) 0.0297(6) Uani 1 1 d . . . . .
H5A H -0.305172 0.598410 0.113132 0.045 Uiso 1 1 calc GR . . . .
H5B H -0.298845 0.561861 0.190497 0.045 Uiso 1 1 calc GR . . . .
H5C H -0.369892 0.548164 0.094956 0.045 Uiso 1 1 calc GR . . . .
C6 C -0.1474(3) 0.49614(9) 0.13215(19) 0.0341(6) Uani 1 1 d . . . . .
H6A H -0.151155 0.492228 0.193985 0.051 Uiso 1 1 calc GR . . . .
H6B H -0.060926 0.484815 0.119649 0.051 Uiso 1 1 calc GR . . . .
H6C H -0.220457 0.478549 0.098054 0.051 Uiso 1 1 calc GR . . . .
C7 C 0.0636(2) 0.71357(7) 0.16146(14) 0.0197(4) Uani 1 1 d . . . . .
C12 C 0.1780(2) 0.74031(7) 0.19303(14) 0.0208(5) Uani 1 1 d . . . . .
H12 H 0.254216 0.725388 0.224833 0.025 Uiso 1 1 calc R . . . .
C11 C 0.1832(3) 0.78750(8) 0.17932(15) 0.0258(5) Uani 1 1 d . . . . .
C14 C 0.3055(3) 0.81486(9) 0.21907(17) 0.0338(6) Uani 1 1 d . . . . .
H14A H 0.335776 0.834246 0.174542 0.051 Uiso 1 1 calc GR . . . .
H14B H 0.377570 0.793555 0.242848 0.051 Uiso 1 1 calc GR . . . .
H14C H 0.282301 0.834499 0.265578 0.051 Uiso 1 1 calc GR . . . .
C10 C 0.0737(3) 0.80929(8) 0.13034(17) 0.0331(6) Uani 1 1 d . . . . .
H10 H 0.076641 0.841585 0.119814 0.040 Uiso 1 1 calc R . . . .
C9 C -0.0394(3) 0.78424(9) 0.09691(18) 0.0355(6) Uani 1 1 d . . . . .
C8 C -0.0453(3) 0.73693(8) 0.11344(16) 0.0275(5) Uani 1 1 d . . . . .
H8 H -0.124723 0.720255 0.091721 0.033 Uiso 1 1 calc R . . . .
C13 C -0.1581(4) 0.80753(11) 0.0419(2) 0.0617(11) Uani 1 1 d . . . . .
H13A H -0.177151 0.792167 -0.014617 0.092 Uiso 1 1 calc GR . . . .
H13B H -0.136973 0.840124 0.033622 0.092 Uiso 1 1 calc GR . . . .
H13C H -0.237043 0.805340 0.071042 0.092 Uiso 1 1 calc GR . . . .
C40 C 0.3979(2) 0.69372(8) 0.40807(16) 0.0268(5) Uani 1 1 d . . . . .
H40A H 0.441839 0.714465 0.370695 0.032 Uiso 1 1 calc R . . . .
H40B H 0.461160 0.668594 0.429643 0.032 Uiso 1 1 calc R . . . .
C41 C 0.3561(3) 0.72025(9) 0.48269(17) 0.0354(6) Uani 1 1 d . . . . .
H41A H 0.416615 0.746810 0.499403 0.042 Uiso 1 1 calc R . . . .
H41B H 0.355367 0.700086 0.533763 0.042 Uiso 1 1 calc R . . . .
C42 C 0.2152(3) 0.73634(8) 0.44551(16) 0.0296(6) Uani 1 1 d . . . . .
H42A H 0.162848 0.744189 0.491978 0.036 Uiso 1 1 calc R . . . .
H42B H 0.217408 0.763439 0.407101 0.036 Uiso 1 1 calc R . . . .
C43 C 0.1586(2) 0.69449(8) 0.39537(15) 0.0226(5) Uani 1 1 d . . . . .
H43A H 0.122873 0.672061 0.433766 0.027 Uiso 1 1 calc R . . . .
H43B H 0.085678 0.703339 0.348064 0.027 Uiso 1 1 calc R . . . .
C46 C 0.7063(4) 0.84222(13) 0.3244(3) 0.0633(10) Uani 1 1 d . . . . .
H46A H 0.686011 0.869247 0.358887 0.076 Uiso 1 1 calc R . . . .
H46B H 0.641001 0.841079 0.269960 0.076 Uiso 1 1 calc R . . . .
C45 C 0.8511(4) 0.84404(13) 0.3058(3) 0.0771(13) Uani 1 1 d . . . . .
H45A H 0.852830 0.849597 0.243520 0.093 Uiso 1 1 calc R . . . .
H45B H 0.902859 0.868714 0.340086 0.093 Uiso 1 1 calc R . . . .
C44 C 0.9062(3) 0.79769(11) 0.3324(3) 0.0566(9) Uani 1 1 d . . . . .
H44A H 0.952712 0.784518 0.286830 0.068 Uiso 1 1 calc R . . . .
H44B H 0.971577 0.800104 0.386651 0.068 Uiso 1 1 calc R . . . .
C47 C 0.7044(4) 0.79887(11) 0.3742(3) 0.0619(10) Uani 1 1 d . . . . .
H47A H 0.728749 0.804898 0.437045 0.074 Uiso 1 1 calc R . . . .
H47B H 0.614041 0.784598 0.363225 0.074 Uiso 1 1 calc R . . . .

loop_
_atom_site_aniso_label
_atom_site_aniso_U_11
_atom_site_aniso_U_22
_atom_site_aniso_U_33
_atom_site_aniso_U_23
_atom_site_aniso_U_13
_atom_site_aniso_U_12
Y1 0.01388(10) 0.01197(10) 0.01284(10) -0.00091(7) 0.00229(7) 0.00105(7)
P1 0.0139(3) 0.0176(3) 0.0186(3) -0.0023(2) 0.0026(2) 0.0003(2)
O1 0.0213(8) 0.0162(7) 0.0179(8) -0.0049(6) 0.0029(6) 0.0017(6)
O2 0.0637(16) 0.0334(12) 0.105(2) 0.0007(12) 0.0271(15) -0.0039(11)
N0AA 0.0167(9) 0.0141(9) 0.0204(9) 0.0010(7) 0.0027(7) 0.0020(7)
N2 0.0179(9) 0.0173(9) 0.0151(9) -0.0004(7) 0.0031(7) 0.0002(7)
C27 0.0138(10) 0.0134(10) 0.0148(10) 0.0001(7) 0.0034(8) 0.0010(7)
C23 0.0144(10) 0.0148(10) 0.0129(10) -0.0023(7) 0.0025(8) 0.0011(7)
C24 0.0156(10) 0.0137(10) 0.0150(10) 0.0013(8) 0.0046(8) 0.0014(8)
C28 0.0236(12) 0.0189(11) 0.0160(11) 0.0051(8) 0.0054(9) 0.0012(8)
C29 0.0268(13) 0.0228(11) 0.0166(11) 0.0042(8) -0.0016(9) 0.0004(9)
C30 0.0324(14) 0.0469(16) 0.0205(12) 0.0105(11) 0.0113(11) 0.0062(12)
C25 0.0152(10) 0.0123(10) 0.0156(10) 0.0009(7) 0.0051(8) 0.0008(7)
C26 0.0129(10) 0.0135(9) 0.0175(10) 0.0000(8) 0.0040(8) 0.0035(7)
C37 0.0167(11) 0.0188(10) 0.0143(10) -0.0021(8) 0.0023(8) 0.0031(8)
C36 0.0159(11) 0.0215(11) 0.0207(11) -0.0047(8) -0.0016(9) 0.0027(8)
C35 0.0194(11) 0.0172(11) 0.0257(12) -0.0057(9) 0.0024(9) -0.0040(8)
C34 0.0172(10) 0.0129(10) 0.0219(11) -0.0010(8) 0.0062(9) -0.0001(8)
C38 0.0254(12) 0.0171(11) 0.0312(13) 0.0032(9) 0.0033(10) -0.0048(9)
C39 0.0226(12) 0.0211(11) 0.0190(11) 0.0002(8) -0.0043(9) 0.0055(9)
C31 0.0210(11) 0.0126(10) 0.0156(10) 0.0007(8) 0.0008(8) 0.0005(8)
C33 0.0240(12) 0.0117(10) 0.0366(14) -0.0015(9) 0.0056(10) 0.0020(8)
C32 0.0259(12) 0.0158(11) 0.0263(12) 0.0007(9) 0.0082(10) -0.0032(9)
C1 0.0177(11) 0.0189(11) 0.0223(12) 0.0004(8) 0.0012(9) 0.0022(8)
C2 0.0186(11) 0.0190(11) 0.0214(11) 0.0006(8) 0.0047(9) 0.0008(8)
C15 0.0239(11) 0.0102(9) 0.0166(11) 0.0010(8) 0.0053(9) 0.0017(8)
C20 0.0229(11) 0.0149(10) 0.0202(11) 0.0026(8) 0.0071(9) 0.0027(8)
C19 0.0310(13) 0.0134(10) 0.0184(11) 0.0018(8) 0.0015(9) 0.0050(9)
C22 0.0355(14) 0.0247(12) 0.0228(12) 0.0017(9) -0.0032(11) 0.0038(10)
C18 0.0415(15) 0.0151(11) 0.0174(11) 0.0030(8) 0.0064(10) 0.0055(9)
C17 0.0383(14) 0.0110(10) 0.0236(12) 0.0016(8) 0.0130(10) 0.0026(9)
C21 0.0472(16) 0.0224(12) 0.0284(14) 0.0042(10) 0.0202(12) 0.0039(11)
C16 0.0257(12) 0.0127(10) 0.0221(11) 0.0003(8) 0.0087(9) 0.0002(8)
C3 0.0159(11) 0.0262(12) 0.0258(12) -0.0089(9) 0.0032(9) -0.0033(9)
C4 0.0444(17) 0.0605(19) 0.0238(14) -0.0149(13) 0.0047(12) -0.0192(14)
C5 0.0151(11) 0.0309(14) 0.0428(16) -0.0078(11) 0.0033(11) -0.0018(9)
C6 0.0258(13) 0.0251(13) 0.0502(17) -0.0135(11) 0.0021(12) -0.0037(10)
C7 0.0251(12) 0.0165(11) 0.0176(11) 0.0023(8) 0.0041(9) 0.0035(8)
C12 0.0267(12) 0.0176(11) 0.0184(11) 0.0042(8) 0.0045(9) 0.0025(9)
C11 0.0373(14) 0.0193(11) 0.0214(12) 0.0006(9) 0.0061(10) -0.0028(10)
C14 0.0493(17) 0.0209(13) 0.0296(14) 0.0015(10) 0.0017(12) -0.0091(11)
C10 0.0502(17) 0.0158(12) 0.0311(14) 0.0073(10) -0.0007(12) 0.0023(11)
C9 0.0447(17) 0.0232(13) 0.0347(15) 0.0072(11) -0.0058(13) 0.0102(11)
C8 0.0280(13) 0.0219(12) 0.0296(13) 0.0025(10) -0.0049(10) 0.0043(10)
C13 0.067(2) 0.0296(16) 0.075(3) 0.0115(15) -0.030(2) 0.0141(15)
C40 0.0255(13) 0.0241(12) 0.0289(13) -0.0122(10) -0.0013(10) -0.0008(9)
C41 0.0408(16) 0.0353(15) 0.0281(14) -0.0179(11) -0.0005(12) 0.0041(12)
C42 0.0386(15) 0.0229(12) 0.0279(13) -0.0080(10) 0.0071(11) 0.0058(10)
C43 0.0266(12) 0.0214(11) 0.0210(12) -0.0025(9) 0.0076(10) 0.0052(9)
C46 0.049(2) 0.059(2) 0.081(3) 0.012(2) 0.0093(19) 0.0185(17)
C45 0.089(3) 0.045(2) 0.110(4) 0.021(2) 0.056(3) 0.012(2)
C44 0.0367(18) 0.0400(18) 0.094(3) -0.0016(17) 0.0124(18) 0.0028(14)
C47 0.056(2) 0.0420(19) 0.097(3) -0.0064(18) 0.040(2) -0.0024(16)

loop_
_atom_type_symbol
_atom_type_description
_atom_type_scat_dispersion_real
_atom_type_scat_dispersion_imag
_atom_type_scat_source
C C 0.0033 0.0016 'International Tables Vol C Tables 4.2.6.8 and 6.1.1.4'
H H 0.0000 0.0000 'International Tables Vol C Tables 4.2.6.8 and 6.1.1.4'
N N 0.0061 0.0033 'International Tables Vol C Tables 4.2.6.8 and 6.1.1.4'
O O 0.0106 0.0060 'International Tables Vol C Tables 4.2.6.8 and 6.1.1.4'
P P 0.1023 0.0942 'International Tables Vol C Tables 4.2.6.8 and 6.1.1.4'
Y Y -2.7962 3.5667 'International Tables Vol C Tables 4.2.6.8 and 6.1.1.4'

loop_
_geom_angle_atom_site_label_1
_geom_angle_atom_site_label_2
_geom_angle_atom_site_label_3
_geom_angle
_geom_angle_site_symmetry_1
_geom_angle_site_symmetry_3
_geom_angle_publ_flag
O1 Y1 P1 129.81(4) . . ?
O1 Y1 C27 126.61(6) . . ?
O1 Y1 C23 145.34(6) . . ?
O1 Y1 C24 121.40(6) . . ?
O1 Y1 C25 95.48(6) . . ?
O1 Y1 C26 98.28(6) . . ?
N0AA Y1 P1 60.45(5) . . ?
N0AA Y1 O1 89.96(6) . . ?
N0AA Y1 C27 139.60(6) . . ?
N0AA Y1 C23 109.40(6) . . ?
N0AA Y1 C24 97.03(6) . . ?
N0AA Y1 C25 116.27(6) . . ?
N0AA Y1 C26 147.10(6) . . ?
N2 Y1 P1 60.08(5) . . ?
N2 Y1 O1 87.96(6) . . ?
N2 Y1 N0AA 97.21(7) . . ?
N2 Y1 C27 100.29(6) . . ?
N2 Y1 C23 116.47(6) . . ?
N2 Y1 C24 147.22(6) . . ?
N2 Y1 C25 146.29(6) . . ?
N2 Y1 C26 114.78(6) . . ?
C27 Y1 P1 98.28(5) . . ?
C27 Y1 C25 51.60(6) . . ?
C27 Y1 C26 30.86(6) . . ?
C23 Y1 P1 84.78(5) . . ?
C23 Y1 C27 30.60(6) . . ?
C23 Y1 C24 30.76(6) . . ?
C23 Y1 C25 50.41(6) . . ?
C23 Y1 C26 50.29(6) . . ?
C24 Y1 P1 102.94(5) . . ?
C24 Y1 C27 51.75(6) . . ?
C24 Y1 C25 31.02(6) . . ?
C24 Y1 C26 51.68(6) . . ?
C25 Y1 P1 133.01(5) . . ?
C25 Y1 C26 31.52(6) . . ?
C26 Y1 P1 129.10(5) . . ?
C1 P1 Y1 80.15(7) . . ?
C1 P1 C2 103.49(10) . . ?
C1 P1 C3 105.60(11) . . ?
C2 P1 Y1 79.17(7) . . ?
C2 P1 C3 107.44(10) . . ?
C3 P1 Y1 169.50(7) . . ?
C40 O1 Y1 132.56(13) . . ?
C40 O1 C43 109.09(16) . . ?
C43 O1 Y1 118.31(12) . . ?
C44 O2 C47 106.3(2) . . ?
C1 N0AA Y1 113.54(13) . . ?
C7 N0AA Y1 131.06(15) . . ?
C7 N0AA C1 115.40(18) . . ?
C2 N2 Y1 113.39(13) . . ?
C15 N2 Y1 127.39(14) . . ?
C15 N2 C2 117.29(17) . . ?
C23 C27 Y1 73.52(11) . . ?
C23 C27 C26 106.52(17) . . ?
C23 C27 C31 123.96(18) . . ?
C26 C27 Y1 75.45(11) . . ?
C26 C27 C31 128.62(18) . . ?
C31 C27 Y1 124.79(13) . . ?
Y1 C23 H23 116.7 . . ?
C27 C23 Y1 75.89(12) . . ?
C27 C23 H23 124.1 . . ?
C27 C23 C24 111.74(18) . . ?
C24 C23 Y1 74.89(11) . . ?
C24 C23 H23 124.1 . . ?
C23 C24 Y1 74.35(11) . . ?
C23 C24 C28 124.02(19) . . ?
C23 C24 C25 106.47(17) . . ?
C28 C24 Y1 121.45(13) . . ?
C25 C24 Y1 75.54(12) . . ?
C25 C24 C28 129.07(18) . . ?
C24 C28 H28 108.0 . . ?
C24 C28 C29 112.95(18) . . ?
C24 C28 C30 110.40(18) . . ?
C29 C28 H28 108.0 . . ?
C29 C28 C30 109.38(19) . . ?
C30 C28 H28 108.0 . . ?
C28 C29 H29A 109.5 . . ?
C28 C29 H29B 109.5 . . ?
C28 C29 H29C 109.5 . . ?
H29A C29 H29B 109.5 . . ?
H29A C29 H29C 109.5 . . ?
H29B C29 H29C 109.5 . . ?
C28 C30 H30A 109.5 . . ?
C28 C30 H30B 109.5 . . ?
C28 C30 H30C 109.5 . . ?
H30A C30 H30B 109.5 . . ?
H30A C30 H30C 109.5 . . ?
H30B C30 H30C 109.5 . . ?
C24 C25 Y1 73.44(12) . . ?
C24 C25 C26 107.78(17) . . ?
C24 C25 C34 132.69(19) . . ?
C26 C25 Y1 74.94(11) . . ?
C34 C25 Y1 121.15(13) . . ?
C34 C25 C26 119.35(19) . . ?
C27 C26 Y1 73.69(11) . . ?
C27 C26 C25 107.45(18) . . ?
C27 C26 C37 132.17(19) . . ?
C25 C26 Y1 73.53(11) . . ?
C37 C26 Y1 122.30(14) . . ?
C37 C26 C25 120.16(18) . . ?
C26 C37 C39 123.07(19) . . ?
C36 C37 C26 117.31(19) . . ?
C36 C37 C39 119.5(2) . . ?
C37 C36 H36 118.6 . . ?
C37 C36 C35 122.8(2) . . ?
C35 C36 H36 118.6 . . ?
C36 C35 H35 118.7 . . ?
C34 C35 C36 122.5(2) . . ?
C34 C35 H35 118.7 . . ?
C25 C34 C38 122.7(2) . . ?
C35 C34 C25 117.86(19) . . ?
C35 C34 C38 119.36(19) . . ?
C34 C38 H38A 109.5 . . ?
C34 C38 H38B 109.5 . . ?
C34 C38 H38C 109.5 . . ?
H38A C38 H38B 109.5 . . ?
H38A C38 H38C 109.5 . . ?
H38B C38 H38C 109.5 . . ?
C37 C39 H39A 109.5 . . ?
C37 C39 H39B 109.5 . . ?
C37 C39 H39C 109.5 . . ?
H39A C39 H39B 109.5 . . ?
H39A C39 H39C 109.5 . . ?
H39B C39 H39C 109.5 . . ?
C27 C31 H31 107.9 . . ?
C27 C31 C33 109.52(17) . . ?
C27 C31 C32 113.09(17) . . ?
C33 C31 H31 107.9 . . ?
C32 C31 H31 107.9 . . ?
C32 C31 C33 110.29(18) . . ?
C31 C33 H33A 109.5 . . ?
C31 C33 H33B 109.5 . . ?
C31 C33 H33C 109.5 . . ?
H33A C33 H33B 109.5 . . ?
H33A C33 H33C 109.5 . . ?
H33B C33 H33C 109.5 . . ?
C31 C32 H32A 109.5 . . ?
C31 C32 H32B 109.5 . . ?
C31 C32 H32C 109.5 . . ?
H32A C32 H32B 109.5 . . ?
H32A C32 H32C 109.5 . . ?
H32B C32 H32C 109.5 . . ?
P1 C1 H1A 110.6 . . ?
P1 C1 H1B 110.6 . . ?
N0AA C1 P1 105.50(14) . . ?
N0AA C1 H1A 110.6 . . ?
N0AA C1 H1B 110.6 . . ?
H1A C1 H1B 108.8 . . ?
P1 C2 H2A 111.0 . . ?
P1 C2 H2B 111.0 . . ?
N2 C2 P1 103.90(14) . . ?
N2 C2 H2A 111.0 . . ?
N2 C2 H2B 111.0 . . ?
H2A C2 H2B 109.0 . . ?
N2 C15 C20 117.84(19) . . ?
N2 C15 C16 125.6(2) . . ?
C16 C15 C20 116.5(2) . . ?
C15 C20 H20 118.5 . . ?
C19 C20 C15 123.0(2) . . ?
C19 C20 H20 118.5 . . ?
C20 C19 C22 120.0(2) . . ?
C20 C19 C18 118.6(2) . . ?
C18 C19 C22 121.4(2) . . ?
C19 C22 H22A 109.5 . . ?
C19 C22 H22B 109.5 . . ?
C19 C22 H22C 109.5 . . ?
H22A C22 H22B 109.5 . . ?
H22A C22 H22C 109.5 . . ?
H22B C22 H22C 109.5 . . ?
C19 C18 H18 119.8 . . ?
C17 C18 C19 120.4(2) . . ?
C17 C18 H18 119.8 . . ?
C18 C17 C21 120.8(2) . . ?
C16 C17 C18 119.9(2) . . ?
C16 C17 C21 119.3(2) . . ?
C17 C21 H21A 109.5 . . ?
C17 C21 H21B 109.5 . . ?
C17 C21 H21C 109.5 . . ?
H21A C21 H21B 109.5 . . ?
H21A C21 H21C 109.5 . . ?
H21B C21 H21C 109.5 . . ?
C15 C16 H16 119.3 . . ?
C17 C16 C15 121.5(2) . . ?
C17 C16 H16 119.3 . . ?
C4 C3 P1 107.85(17) . . ?
C4 C3 C6 108.8(2) . . ?
C5 C3 P1 110.54(16) . . ?
C5 C3 C4 110.9(2) . . ?
C5 C3 C6 109.9(2) . . ?
C6 C3 P1 108.85(17) . . ?
C3 C4 H4A 109.5 . . ?
C3 C4 H4B 109.5 . . ?
C3 C4 H4C 109.5 . . ?
H4A C4 H4B 109.5 . . ?
H4A C4 H4C 109.5 . . ?
H4B C4 H4C 109.5 . . ?
C3 C5 H5A 109.5 . . ?
C3 C5 H5B 109.5 . . ?
C3 C5 H5C 109.5 . . ?
H5A C5 H5B 109.5 . . ?
H5A C5 H5C 109.5 . . ?
H5B C5 H5C 109.5 . . ?
C3 C6 H6A 109.5 . . ?
C3 C6 H6B 109.5 . . ?
C3 C6 H6C 109.5 . . ?
H6A C6 H6B 109.5 . . ?
H6A C6 H6C 109.5 . . ?
H6B C6 H6C 109.5 . . ?
N0AA C7 C12 118.7(2) . . ?
N0AA C7 C8 124.6(2) . . ?
C8 C7 C12 116.7(2) . . ?
C7 C12 H12 118.8 . . ?
C11 C12 C7 122.4(2) . . ?
C11 C12 H12 118.8 . . ?
C12 C11 C14 120.1(2) . . ?
C12 C11 C10 119.1(2) . . ?
C10 C11 C14 120.8(2) . . ?
C11 C14 H14A 109.5 . . ?
C11 C14 H14B 109.5 . . ?
C11 C14 H14C 109.5 . . ?
H14A C14 H14B 109.5 . . ?
H14A C14 H14C 109.5 . . ?
H14B C14 H14C 109.5 . . ?
C11 C10 H10 119.8 . . ?
C9 C10 C11 120.4(2) . . ?
C9 C10 H10 119.8 . . ?
C10 C9 C8 120.1(2) . . ?
C10 C9 C13 120.7(2) . . ?
C8 C9 C13 119.2(3) . . ?
C7 C8 H8 119.4 . . ?
C9 C8 C7 121.3(2) . . ?
C9 C8 H8 119.4 . . ?
C9 C13 H13A 109.5 . . ?
C9 C13 H13B 109.5 . . ?
C9 C13 H13C 109.5 . . ?
H13A C13 H13B 109.5 . . ?
H13A C13 H13C 109.5 . . ?
H13B C13 H13C 109.5 . . ?
O1 C40 H40A 110.7 . . ?
O1 C40 H40B 110.7 . . ?
O1 C40 C41 105.2(2) . . ?
H40A C40 H40B 108.8 . . ?
C41 C40 H40A 110.7 . . ?
C41 C40 H40B 110.7 . . ?
C40 C41 H41A 111.2 . . ?
C40 C41 H41B 111.2 . . ?
C40 C41 C42 102.6(2) . . ?
H41A C41 H41B 109.2 . . ?
C42 C41 H41A 111.2 . . ?
C42 C41 H41B 111.2 . . ?
C41 C42 H42A 111.4 . . ?
C41 C42 H42B 111.4 . . ?
H42A C42 H42B 109.2 . . ?
C43 C42 C41 101.93(19) . . ?
C43 C42 H42A 111.4 . . ?
C43 C42 H42B 111.4 . . ?
O1 C43 C42 104.45(19) . . ?
O1 C43 H43A 110.9 . . ?
O1 C43 H43B 110.9 . . ?
C42 C43 H43A 110.9 . . ?
C42 C43 H43B 110.9 . . ?
H43A C43 H43B 108.9 . . ?
H46A C46 H46B 109.1 . . ?
C45 C46 H46A 111.2 . . ?
C45 C46 H46B 111.2 . . ?
C47 C46 H46A 111.2 . . ?
C47 C46 H46B 111.2 . . ?
C47 C46 C45 102.8(3) . . ?
C46 C45 H45A 111.0 . . ?
C46 C45 H45B 111.0 . . ?
H45A C45 H45B 109.0 . . ?
C44 C45 C46 103.9(3) . . ?
C44 C45 H45A 111.0 . . ?
C44 C45 H45B 111.0 . . ?
O2 C44 C45 107.7(3) . . ?
O2 C44 H44A 110.2 . . ?
O2 C44 H44B 110.2 . . ?
C45 C44 H44A 110.2 . . ?
C45 C44 H44B 110.2 . . ?
H44A C44 H44B 108.5 . . ?
O2 C47 C46 105.7(3) . . ?
O2 C47 H47A 110.6 . . ?
O2 C47 H47B 110.6 . . ?
C46 C47 H47A 110.6 . . ?
C46 C47 H47B 110.6 . . ?
H47A C47 H47B 108.7 . . ?

loop_
_geom_bond_atom_site_label_1
_geom_bond_atom_site_label_2
_geom_bond_distance
_geom_bond_site_symmetry_2
_geom_bond_publ_flag
Y1 P1 2.8856(6) . ?
Y1 O1 2.3193(14) . ?
Y1 N0AA 2.2667(17) . ?
Y1 N2 2.2383(18) . ?
Y1 C27 2.686(2) . ?
Y1 C23 2.656(2) . ?
Y1 C24 2.663(2) . ?
Y1 C25 2.690(2) . ?
Y1 C26 2.709(2) . ?
P1 C1 1.851(2) . ?
P1 C2 1.855(2) . ?
P1 C3 1.858(2) . ?
O1 C40 1.461(3) . ?
O1 C43 1.473(3) . ?
O2 C44 1.382(4) . ?
O2 C47 1.409(4) . ?
N0AA C1 1.463(3) . ?
N0AA C7 1.387(3) . ?
N2 C2 1.465(3) . ?
N2 C15 1.377(3) . ?
C27 C23 1.410(3) . ?
C27 C26 1.435(3) . ?
C27 C31 1.518(3) . ?
C23 H23 0.9500 . ?
C23 C24 1.410(3) . ?
C24 C28 1.525(3) . ?
C24 C25 1.432(3) . ?
C28 H28 1.0000 . ?
C28 C29 1.526(3) . ?
C28 C30 1.533(3) . ?
C29 H29A 0.9800 . ?
C29 H29B 0.9800 . ?
C29 H29C 0.9800 . ?
C30 H30A 0.9800 . ?
C30 H30B 0.9800 . ?
C30 H30C 0.9800 . ?
C25 C26 1.467(3) . ?
C25 C34 1.439(3) . ?
C26 C37 1.437(3) . ?
C37 C36 1.372(3) . ?
C37 C39 1.509(3) . ?
C36 H36 0.9500 . ?
C36 C35 1.415(3) . ?
C35 H35 0.9500 . ?
C35 C34 1.369(3) . ?
C34 C38 1.504(3) . ?
C38 H38A 0.9800 . ?
C38 H38B 0.9800 . ?
C38 H38C 0.9800 . ?
C39 H39A 0.9800 . ?
C39 H39B 0.9800 . ?
C39 H39C 0.9800 . ?
C31 H31 1.0000 . ?
C31 C33 1.536(3) . ?
C31 C32 1.526(3) . ?
C33 H33A 0.9800 . ?
C33 H33B 0.9800 . ?
C33 H33C 0.9800 . ?
C32 H32A 0.9800 . ?
C32 H32B 0.9800 . ?
C32 H32C 0.9800 . ?
C1 H1A 0.9900 . ?
C1 H1B 0.9900 . ?
C2 H2A 0.9900 . ?
C2 H2B 0.9900 . ?
C15 C20 1.412(3) . ?
C15 C16 1.408(3) . ?
C20 H20 0.9500 . ?
C20 C19 1.382(3) . ?
C19 C22 1.506(3) . ?
C19 C18 1.397(3) . ?
C22 H22A 0.9800 . ?
C22 H22B 0.9800 . ?
C22 H22C 0.9800 . ?
C18 H18 0.9500 . ?
C18 C17 1.393(4) . ?
C17 C21 1.507(3) . ?
C17 C16 1.390(3) . ?
C21 H21A 0.9800 . ?
C21 H21B 0.9800 . ?
C21 H21C 0.9800 . ?
C16 H16 0.9500 . ?
C3 C4 1.523(4) . ?
C3 C5 1.521(3) . ?
C3 C6 1.535(3) . ?
C4 H4A 0.9800 . ?
C4 H4B 0.9800 . ?
C4 H4C 0.9800 . ?
C5 H5A 0.9800 . ?
C5 H5B 0.9800 . ?
C5 H5C 0.9800 . ?
C6 H6A 0.9800 . ?
C6 H6B 0.9800 . ?
C6 H6C 0.9800 . ?
C7 C12 1.412(3) . ?
C7 C8 1.401(3) . ?
C12 H12 0.9500 . ?
C12 C11 1.384(3) . ?
C11 C14 1.513(3) . ?
C11 C10 1.391(3) . ?
C14 H14A 0.9800 . ?
C14 H14B 0.9800 . ?
C14 H14C 0.9800 . ?
C10 H10 0.9500 . ?
C10 C9 1.381(4) . ?
C9 C8 1.396(3) . ?
C9 C13 1.517(4) . ?
C8 H8 0.9500 . ?
C13 H13A 0.9800 . ?
C13 H13B 0.9800 . ?
C13 H13C 0.9800 . ?
C40 H40A 0.9900 . ?
C40 H40B 0.9900 . ?
C40 C41 1.512(3) . ?
C41 H41A 0.9900 . ?
C41 H41B 0.9900 . ?
C41 C42 1.520(4) . ?
C42 H42A 0.9900 . ?
C42 H42B 0.9900 . ?
C42 C43 1.505(3) . ?
C43 H43A 0.9900 . ?
C43 H43B 0.9900 . ?
C46 H46A 0.9900 . ?
C46 H46B 0.9900 . ?
C46 C45 1.534(5) . ?
C46 C47 1.478(5) . ?
C45 H45A 0.9900 . ?
C45 H45B 0.9900 . ?
C45 C44 1.486(5) . ?
C44 H44A 0.9900 . ?
C44 H44B 0.9900 . ?
C47 H47A 0.9900 . ?
C47 H47B 0.9900 . ?

loop_
_geom_hbond_atom_site_label_D
_geom_hbond_atom_site_label_H
_geom_hbond_atom_site_label_A
_geom_hbond_distance_DH
_geom_hbond_distance_HA
_geom_hbond_distance_DA
_geom_hbond_angle_DHA
_geom_hbond_site_symmetry_A
_geom_hbond_publ_flag
C12 H12 O1 0.95 2.56 3.249(3) 130.0 . yes

loop_
_geom_torsion_atom_site_label_1
_geom_torsion_atom_site_label_2
_geom_torsion_atom_site_label_3
_geom_torsion_atom_site_label_4
_geom_torsion
_geom_torsion_site_symmetry_1
_geom_torsion_site_symmetry_2
_geom_torsion_site_symmetry_3
_geom_torsion_site_symmetry_4
_geom_torsion_publ_flag
Y1 P1 C1 N0AA 4.67(12) . . . . ?
Y1 P1 C2 N2 -14.08(12) . . . . ?
Y1 P1 C3 C4 -52.5(5) . . . . ?
Y1 P1 C3 C5 -173.8(3) . . . . ?
Y1 P1 C3 C6 65.4(5) . . . . ?
Y1 O1 C40 C41 -169.33(15) . . . . ?
Y1 O1 C43 C42 -164.61(14) . . . . ?
Y1 N0AA C1 P1 -6.39(17) . . . . ?
Y1 N0AA C7 C12 -4.1(3) . . . . ?
Y1 N0AA C7 C8 176.46(17) . . . . ?
Y1 N2 C2 P1 19.61(16) . . . . ?
Y1 N2 C15 C20 -22.2(3) . . . . ?
Y1 N2 C15 C16 156.29(16) . . . . ?
Y1 C27 C23 C24 67.07(15) . . . . ?
Y1 C27 C26 C25 -66.32(13) . . . . ?
Y1 C27 C26 C37 119.1(2) . . . . ?
Y1 C27 C31 C33 167.09(14) . . . . ?
Y1 C27 C31 C32 43.6(2) . . . . ?
Y1 C23 C24 C28 -117.69(19) . . . . ?
Y1 C23 C24 C25 69.32(14) . . . . ?
Y1 C24 C28 C29 -58.2(2) . . . . ?
Y1 C24 C28 C30 178.98(15) . . . . ?
Y1 C24 C25 C26 67.67(14) . . . . ?
Y1 C24 C25 C34 -117.4(2) . . . . ?
Y1 C25 C26 C27 66.43(14) . . . . ?
Y1 C25 C26 C37 -118.20(18) . . . . ?
Y1 C25 C34 C35 91.1(2) . . . . ?
Y1 C25 C34 C38 -91.2(2) . . . . ?
Y1 C26 C37 C36 -89.3(2) . . . . ?
Y1 C26 C37 C39 94.9(2) . . . . ?
O1 C40 C41 C42 -30.3(3) . . . . ?
N0AA C7 C12 C11 -178.3(2) . . . . ?
N0AA C7 C8 C9 -179.7(2) . . . . ?
N2 C15 C20 C19 176.47(19) . . . . ?
N2 C15 C16 C17 -177.12(19) . . . . ?
C27 C23 C24 Y1 -67.69(15) . . . . ?
C27 C23 C24 C28 174.62(19) . . . . ?
C27 C23 C24 C25 1.6(2) . . . . ?
C27 C26 C37 C36 173.6(2) . . . . ?
C27 C26 C37 C39 -2.2(4) . . . . ?
C23 C27 C26 Y1 67.50(14) . . . . ?
C23 C27 C26 C25 1.2(2) . . . . ?
C23 C27 C26 C37 -173.4(2) . . . . ?
C23 C27 C31 C33 74.1(3) . . . . ?
C23 C27 C31 C32 -49.3(3) . . . . ?
C23 C24 C28 C29 33.6(3) . . . . ?
C23 C24 C28 C30 -89.2(3) . . . . ?
C23 C24 C25 Y1 -68.49(14) . . . . ?
C23 C24 C25 C26 -0.8(2) . . . . ?
C23 C24 C25 C34 174.1(2) . . . . ?
C24 C25 C26 Y1 -66.65(14) . . . . ?
C24 C25 C26 C27 -0.2(2) . . . . ?
C24 C25 C26 C37 175.14(18) . . . . ?
C24 C25 C34 C35 -172.9(2) . . . . ?
C24 C25 C34 C38 4.8(4) . . . . ?
C28 C24 C25 Y1 119.0(2) . . . . ?
C28 C24 C25 C26 -173.3(2) . . . . ?
C28 C24 C25 C34 1.6(4) . . . . ?
C25 C24 C28 C29 -155.1(2) . . . . ?
C25 C24 C28 C30 82.1(3) . . . . ?
C25 C26 C37 C36 -0.5(3) . . . . ?
C25 C26 C37 C39 -176.27(19) . . . . ?
C26 C27 C23 Y1 -68.83(14) . . . . ?
C26 C27 C23 C24 -1.8(2) . . . . ?
C26 C27 C31 C33 -93.5(2) . . . . ?
C26 C27 C31 C32 143.1(2) . . . . ?
C26 C25 C34 C35 1.6(3) . . . . ?
C26 C25 C34 C38 179.31(19) . . . . ?
C26 C37 C36 C35 0.5(3) . . . . ?
C37 C36 C35 C34 0.5(3) . . . . ?
C36 C35 C34 C25 -1.6(3) . . . . ?
C36 C35 C34 C38 -179.4(2) . . . . ?
C34 C25 C26 Y1 117.60(18) . . . . ?
C34 C25 C26 C27 -175.97(18) . . . . ?
C34 C25 C26 C37 -0.6(3) . . . . ?
C39 C37 C36 C35 176.5(2) . . . . ?
C31 C27 C23 Y1 121.20(19) . . . . ?
C31 C27 C23 C24 -171.73(18) . . . . ?
C31 C27 C26 Y1 -123.2(2) . . . . ?
C31 C27 C26 C25 170.51(19) . . . . ?
C31 C27 C26 C37 -4.1(4) . . . . ?
C1 P1 C2 N2 -91.08(15) . . . . ?
C1 P1 C3 C4 69.6(2) . . . . ?
C1 P1 C3 C5 -51.7(2) . . . . ?
C1 P1 C3 C6 -172.50(17) . . . . ?
C1 N0AA C7 C12 176.68(19) . . . . ?
C1 N0AA C7 C8 -2.8(3) . . . . ?
C2 P1 C1 N0AA 80.92(15) . . . . ?
C2 P1 C3 C4 179.59(18) . . . . ?
C2 P1 C3 C5 58.2(2) . . . . ?
C2 P1 C3 C6 -62.53(19) . . . . ?
C2 N2 C15 C20 174.79(18) . . . . ?
C2 N2 C15 C16 -6.8(3) . . . . ?
C15 N2 C2 P1 -175.01(14) . . . . ?
C15 C20 C19 C22 -178.2(2) . . . . ?
C15 C20 C19 C18 1.8(3) . . . . ?
C20 C15 C16 C17 1.3(3) . . . . ?
C20 C19 C18 C17 -0.6(3) . . . . ?
C19 C18 C17 C21 -179.3(2) . . . . ?
C19 C18 C17 C16 -0.1(3) . . . . ?
C22 C19 C18 C17 179.4(2) . . . . ?
C18 C17 C16 C15 -0.3(3) . . . . ?
C21 C17 C16 C15 178.9(2) . . . . ?
C16 C15 C20 C19 -2.1(3) . . . . ?
C3 P1 C1 N0AA -166.31(14) . . . . ?
C3 P1 C2 N2 157.50(14) . . . . ?
C7 N0AA C1 P1 173.00(15) . . . . ?
C7 C12 C11 C14 176.5(2) . . . . ?
C7 C12 C11 C10 -2.1(4) . . . . ?
C12 C7 C8 C9 0.9(4) . . . . ?
C12 C11 C10 C9 0.9(4) . . . . ?
C11 C10 C9 C8 1.2(4) . . . . ?
C11 C10 C9 C13 -178.7(3) . . . . ?
C14 C11 C10 C9 -177.7(3) . . . . ?
C10 C9 C8 C7 -2.1(4) . . . . ?
C8 C7 C12 C11 1.3(3) . . . . ?
C13 C9 C8 C7 177.8(3) . . . . ?
C40 O1 C43 C42 17.4(2) . . . . ?
C40 C41 C42 C43 40.4(3) . . . . ?
C41 C42 C43 O1 -35.6(2) . . . . ?
C43 O1 C40 C41 8.3(2) . . . . ?
C46 C45 C44 O2 12.2(5) . . . . ?
C45 C46 C47 O2 -29.1(4) . . . . ?
C44 O2 C47 C46 38.4(4) . . . . ?
C47 O2 C44 C45 -31.4(4) . . . . ?
C47 C46 C45 C44 10.3(5) . . . . ?
